data_2013277
loop_
_publ_author_name
'Baggio, Ricardo'
'Perec, Mireille'
'Garland, Maria Teresa'

_publ_section_title
;
 Polymeric
 hexaaquahexakis(\m~3~-2,2'-oxydiacetato)trizinc(II)digadolinium(III)
 dodecahydrate
;
_journal_issue 5
_journal_name_full 'Acta Crystallographica Section C'
_journal_page_first m175
_journal_page_last m177
_journal_paper_doi 10.1107/S010827010300595X
_journal_volume 59
_journal_year 2003
_chemical_formula_iupac '[Zn3 Gd2 (C4 H4 O5)6 (H2 O)6], 12H2 O'
_chemical_formula_moiety 'C24 H36 Gd2 O36 Zn3, 12H2 O'
_chemical_formula_sum 'C24 H60 Gd2 O48 Zn3'
_chemical_formula_weight 1627.33
_chemical_name_systematic
;
hexaaquahexakis(\m~3~-2,2'-oxydiacetato)trizinc(II)digadolinium(III)
dodecahydrate
;
_space_group_IT_number 192
_symmetry_cell_setting hexagonal
_symmetry_space_group_name_Hall '-P 6 2c'
_symmetry_space_group_name_H-M 'P 6/m c c'
_atom_sites_solution_hydrogens geom
_atom_sites_solution_primary direct
_atom_sites_solution_secondary difmap
_audit_creation_method SHELXL-97
_cell_angle_alpha 90.00
_cell_angle_beta 90.00
_cell_angle_gamma 120.00
_cell_formula_units_Z 2
_cell_length_a 14.5104(11)
_cell_length_b 14.5104(11)
_cell_length_c 15.7725(16)
_cell_measurement_reflns_used 15357
_cell_measurement_temperature 293(2)
_cell_measurement_theta_max 28.01
_cell_measurement_theta_min 1.62
_cell_volume 2876.0(4)
_computing_cell_refinement SMART-NT
_computing_data_collection 'SMART-NT (Bruker, 1999)'
_computing_data_reduction 'SAINT-NT (Bruker, 1999)'
_computing_molecular_graphics 'XP in SHELXTL (Bruker, 1999)'
_computing_publication_material 'XP in SHELXTL'
_computing_structure_refinement 'XL in SHELXTL (Bruker, 1999)'
_computing_structure_solution 'XS in SHELXTL (Bruker, 1999)'
_diffrn_ambient_temperature 293(2)
_diffrn_detector_area_resol_mean 8
_diffrn_measured_fraction_theta_full 0.967
_diffrn_measured_fraction_theta_max 0.967
_diffrn_measurement_device_type 'Bruker SMART CCD 1K area detector'
_diffrn_measurement_method \w-scans
_diffrn_radiation_monochromator graphite
_diffrn_radiation_source 'fine-focus sealed tube'
_diffrn_radiation_type MoK\a
_diffrn_radiation_wavelength 0.71073
_diffrn_reflns_av_R_equivalents 0.0911
_diffrn_reflns_av_sigmaI/netI 0.0301
_diffrn_reflns_limit_h_max 15
_diffrn_reflns_limit_h_min -18
_diffrn_reflns_limit_k_max 18
_diffrn_reflns_limit_k_min -17
_diffrn_reflns_limit_l_max 19
_diffrn_reflns_limit_l_min -20
_diffrn_reflns_number 15357
_diffrn_reflns_theta_full 28.01
_diffrn_reflns_theta_max 28.01
_diffrn_reflns_theta_min 1.62
_diffrn_standards_decay_% <2
_diffrn_standards_number 0
_exptl_absorpt_coefficient_mu 3.620
_exptl_absorpt_correction_T_max 0.47
_exptl_absorpt_correction_T_min 0.35
_exptl_absorpt_correction_type empirical
_exptl_absorpt_process_details 'XPREP in SHELXTL (Bruker, 1999c)'
_exptl_crystal_colour colorless
_exptl_crystal_density_diffrn 1.879
_exptl_crystal_density_method 'not measured'
_exptl_crystal_description polyhedra
_exptl_crystal_F_000 1612
_exptl_crystal_size_max 0.32
_exptl_crystal_size_mid 0.30
_exptl_crystal_size_min 0.22
_refine_diff_density_max 0.779
_refine_diff_density_min -0.722
_refine_ls_extinction_method none
_refine_ls_goodness_of_fit_ref 1.067
_refine_ls_hydrogen_treatment mixed
_refine_ls_matrix_type full
_refine_ls_number_parameters 74
_refine_ls_number_reflns 1180
_refine_ls_number_restraints 1
_refine_ls_restrained_S_all 1.074
_refine_ls_R_factor_all 0.0376
_refine_ls_R_factor_gt 0.0316
_refine_ls_shift/su_max 0.007
_refine_ls_shift/su_mean 0.002
_refine_ls_structure_factor_coef Fsqd
_refine_ls_weighting_details ' w = 1/[\s^2^(Fo^2^)+(0.0556P)^2^+0.947P] where P = (Fo^2^+2Fc^2^)/3'
_refine_ls_weighting_scheme calc
_refine_ls_wR_factor_gt 0.0921
_refine_ls_wR_factor_ref 0.0962
_reflns_number_gt 962
_reflns_number_total 1180
_reflns_threshold_expression I>2\s(I)
_cod_data_source_file ga1010.cif
_cod_data_source_block I
_cod_depositor_comments
;
The following automatic conversions were performed:
'_geom_bond_publ_flag' value 'Y' changed to 'y' according to
'/home/saulius/struct/CIF-dictionaries/cif_core.dic' dictionary named
'cif_core.dic' version 2.4.1 from 2010-06-29 (8 times).

Automatic conversion script
Id: cif_fix_enum 1527 2010-12-29 10:47:43Z saulius 

The following automatic conversions were performed:

'_geom_bond_publ_flag' value 'Y' changed to 'y' according to
/home/saulius/struct/CIF-dictionaries/cif_core.dic dictionary named
'cif_core.dic' version 2.4.1 from 2010-06-29 (8 times).

Automatic conversion script
Id: cif_fix_values 1715 2011-07-08 13:25:40Z adriana 
;
_cod_database_code 2013277
_cod_database_fobs_code 2013277

loop_
_symmetry_equiv_pos_as_xyz
'x, y, z'
'-y, x-y, z'
'-x+y, -x, z'
'-x, -y, z'
'y, -x+y, z'
'x-y, x, z'
'-y, -x, z+1/2'
'-x+y, y, z+1/2'
'x, x-y, z+1/2'
'y, x, z+1/2'
'x-y, -y, z+1/2'
'-x, -x+y, z+1/2'
'-x, -y, -z'
'y, -x+y, -z'
'x-y, x, -z'
'x, y, -z'
'-y, x-y, -z'
'-x+y, -x, -z'
'y, x, -z-1/2'
'x-y, -y, -z-1/2'
'-x, -x+y, -z-1/2'
'-y, -x, -z-1/2'
'-x+y, y, -z-1/2'
'x, x-y, -z-1/2'

loop_
_atom_site_label
_atom_site_fract_x
_atom_site_fract_y
_atom_site_fract_z
_atom_site_U_iso_or_equiv
_atom_site_adp_type
_atom_site_calc_flag
_atom_site_refinement_flags
_atom_site_occupancy
_atom_site_disorder_assembly
_atom_site_disorder_group
_atom_site_type_symbol
Gd 0.6667 0.3333 0.2500 0.02765(17) Uani d S 1 . . Gd
Zn 1.0000 0.5000 0.5000 0.0302(2) Uani d S 1 . . Zn
O1 0.80431(19) 0.41954(17) 0.35441(15) 0.0412(5) Uani d . 1 . . O
O2 0.9450(2) 0.56231(18) 0.40957(17) 0.0623(8) Uani d . 1 . . O
O3 0.76513(13) 0.5303(3) 0.2500 0.0407(7) Uani d S 1 . . O
C1 0.8681(3) 0.5181(2) 0.3600(2) 0.0432(7) Uani d . 1 . . C
C2 0.8491(3) 0.5902(3) 0.3049(3) 0.0733(14) Uani d . 1 . . C
H2A 0.8324 0.6350 0.3398 0.088 Uiso calc R 1 . . H
H2B 0.9128 0.6358 0.2726 0.088 Uiso calc R 1 . . H
O1W 0.8555(2) 0.3483(2) 0.5000 0.0408(7) Uiso d S 1 . . O
H1W 0.829(4) 0.367(4) 0.543(3) 0.111(18) Uiso d . 1 . . H
O2WA 0.803(3) 1.033(3) 0.5000 0.150(7) Uiso d SP 0.29(2) . . O
O2WB 0.733(3) 0.920(4) 0.5000 0.150(7) Uiso d SP 0.241(19) . . O
O2WC 0.769(3) 0.977(3) 0.451(3) 0.150(7) Uiso d P 0.198(15) . . O
O2WD 0.845(3) 0.984(2) 0.311(3) 0.150(7) Uiso d P 0.167(11) . . O
O2WE 0.923(3) 1.073(3) 0.379(3) 0.150(7) Uiso d P 0.148(14) . . O

loop_
_atom_site_aniso_label
_atom_site_aniso_U_11
_atom_site_aniso_U_22
_atom_site_aniso_U_33
_atom_site_aniso_U_12
_atom_site_aniso_U_13
_atom_site_aniso_U_23
Gd 0.03199(19) 0.03199(19) 0.0190(2) 0.01599(10) 0.000 0.000
Zn 0.0271(3) 0.0366(4) 0.0237(4) 0.0135(3) 0.000 0.000
O1 0.0421(12) 0.0409(11) 0.0356(12) 0.0169(10) -0.0127(10) 0.0003(9)
O2 0.0581(16) 0.0468(13) 0.0652(16) 0.0136(12) -0.0350(13) 0.0054(12)
O3 0.0461(14) 0.0360(16) 0.0366(17) 0.0180(8) -0.0157(10) 0.000
C1 0.0402(16) 0.0432(17) 0.0387(16) 0.0153(14) -0.0145(13) -0.0004(14)
C2 0.071(3) 0.0424(19) 0.085(3) 0.0120(18) -0.052(2) 0.0013(19)

loop_
_atom_type_symbol
_atom_type_description
_atom_type_scat_dispersion_real
_atom_type_scat_dispersion_imag
_atom_type_scat_source
C C 0.0033 0.0016 'International Tables Vol C Tables 4.2.6.8 and 6.1.1.4'
H H 0.0000 0.0000 'International Tables Vol C Tables 4.2.6.8 and 6.1.1.4'
O O 0.0106 0.0060 'International Tables Vol C Tables 4.2.6.8 and 6.1.1.4'
Zn Zn 0.2839 1.4301 'International Tables Vol C Tables 4.2.6.8 and 6.1.1.4'
Gd Gd -0.1653 3.9035 'International Tables Vol C Tables 4.2.6.8 and 6.1.1.4'

loop_
_geom_angle_atom_site_label_1
_geom_angle_atom_site_label_2
_geom_angle_atom_site_label_3
_geom_angle_site_symmetry_1
_geom_angle_site_symmetry_3
_geom_angle
O1 Gd O1 24_556 3_665 126.37(10)
O1 Gd O1 24_556 . 87.85(12)
O1 Gd O1 3_665 . 78.15(9)
O1 Gd O1 24_556 22_666 78.15(9)
O1 Gd O1 3_665 22_666 87.85(12)
O1 Gd O1 . 22_666 148.78(11)
O1 Gd O1 24_556 23_656 78.15(9)
O1 Gd O1 3_665 23_656 148.78(11)
O1 Gd O1 . 23_656 126.37(10)
O1 Gd O1 22_666 23_656 78.15(9)
O1 Gd O1 24_556 2_655 148.78(11)
O1 Gd O1 3_665 2_655 78.15(9)
O1 Gd O1 . 2_655 78.15(9)
O1 Gd O1 22_666 2_655 126.37(10)
O1 Gd O1 23_656 2_655 87.85(12)
O1 Gd O3 24_556 3_665 63.19(5)
O1 Gd O3 3_665 3_665 63.19(5)
O1 Gd O3 . 3_665 74.39(5)
O1 Gd O3 22_666 3_665 74.39(5)
O1 Gd O3 23_656 3_665 136.07(6)
O1 Gd O3 2_655 3_665 136.07(6)
O1 Gd O3 24_556 2_655 136.07(6)
O1 Gd O3 3_665 2_655 74.39(5)
O1 Gd O3 . 2_655 136.07(6)
O1 Gd O3 22_666 2_655 63.19(5)
O1 Gd O3 23_656 2_655 74.39(5)
O1 Gd O3 2_655 2_655 63.19(5)
O3 Gd O3 3_665 2_655 120.0
O1 Gd O3 24_556 . 74.39(5)
O1 Gd O3 3_665 . 136.07(6)
O1 Gd O3 . . 63.19(5)
O1 Gd O3 22_666 . 136.07(6)
O1 Gd O3 23_656 . 63.19(5)
O1 Gd O3 2_655 . 74.39(5)
O3 Gd O3 3_665 . 120.0
O3 Gd O3 2_655 . 120.0
O2 Zn O2 16_556 . 88.08(17)
O2 Zn O2 16_556 4_765 180.0
O2 Zn O2 . 4_765 91.92(17)
O2 Zn O2 16_556 13_766 91.92(17)
O2 Zn O2 . 13_766 180.0
O2 Zn O2 4_765 13_766 88.08(17)
O2 Zn O1W 16_556 13_766 86.79(9)
O2 Zn O1W . 13_766 86.79(9)
O2 Zn O1W 4_765 13_766 93.21(9)
O2 Zn O1W 13_766 13_766 93.21(9)
O2 Zn O1W 16_556 . 93.21(9)
O2 Zn O1W . . 93.21(9)
O2 Zn O1W 4_765 . 86.79(9)
O2 Zn O1W 13_766 . 86.79(9)
O1W Zn O1W 13_766 . 180.0
C2 O3 C2 . 23_656 114.4(4)
O2 C1 O1 . . 126.1(3)
O2 C1 C2 . . 115.9(3)
O1 C1 C2 . . 117.9(3)
O3 C2 C1 . . 109.7(3)
O3 C2 H2A . . 109.7
C1 C2 H2A . . 109.7
O3 C2 H2B . . 109.7
C1 C2 H2B . . 109.7
H2A C2 H2B . . 108.2
H1W O1W H1W . 16_556 100(5)

loop_
_geom_bond_atom_site_label_1
_geom_bond_atom_site_label_2
_geom_bond_site_symmetry_2
_geom_bond_distance
_geom_bond_publ_flag
Gd O1 24_556 2.402(2) ?
Gd O1 3_665 2.402(2) ?
Gd O1 . 2.402(2) y
Gd O1 22_666 2.402(2) ?
Gd O1 23_656 2.402(2) ?
Gd O1 2_655 2.402(2) ?
Gd O3 3_665 2.475(3) ?
Gd O3 2_655 2.475(3) ?
Gd O3 . 2.475(3) y
Zn O2 16_556 2.052(2) ?
Zn O2 . 2.052(2) y
Zn O2 4_765 2.052(2) ?
Zn O2 13_766 2.052(2) ?
Zn O1W 13_766 2.152(3) ?
Zn O1W . 2.152(3) y
O1 C1 . 1.259(4) y
O2 C1 . 1.246(3) y
O3 C2 . 1.390(4) y
O3 C2 23_656 1.390(4) ?
C1 C2 . 1.488(4) y
C2 H2A . 0.9700 ?
C2 H2B . 0.9700 ?
O1W H1W . 0.88(5) ?

loop_
_geom_hbond_atom_site_label_D
_geom_hbond_atom_site_label_H
_geom_hbond_atom_site_label_A
_geom_hbond_site_symmetry_A
_geom_hbond_distance_DH
_geom_hbond_distance_HA
_geom_hbond_distance_DA
_geom_hbond_angle_DHA
O1W H1W O1 16_556 0.88(5) 1.90(5) 2.768(3) 167(4)
